data_2243621
loop_
_publ_author_name
'Meesakul, Pornphimol'
'Richardson, Christopher'
'Laphookhieo, Surat'
'Pyne, Stephen G.'

_publ_section_title
;
 Synthesis and crystal structure of (+-)-Goniotamirenone C
;
_journal_coeditor_code VM2241
_journal_issue 11
_journal_name_full 'Acta Crystallographica Section E'
_journal_page_first 1728
_journal_page_last 1731
_journal_paper_doi 10.1107/S2056989020013298
_journal_volume 76
_journal_year 2020
_chemical_formula_iupac 'C13 H11 Cl O3'
_chemical_formula_moiety 'C13 H11 Cl O3'
_chemical_formula_sum 'C13 H11 Cl O3'
_chemical_formula_weight 250.67
_chemical_melting_point_gt 394
_chemical_melting_point_lt 396
_chemical_name_common 'Goniotamirenone C'
_chemical_name_systematic
;
6-(2-Chloro-1-hydroxy-2-phenylethyl)-2<i>H</i>-pyran-2-one
;
_space_group_crystal_system monoclinic
_space_group_IT_number 14
_space_group_name_Hall '-P 2yn'
_space_group_name_H-M_alt 'P 1 21/n 1'
_atom_sites_solution_hydrogens mixed
_atom_sites_solution_primary dual
_audit_creation_method
;
Olex2 1.2
(compiled 2018.05.29 svn.r3508 for OlexSys, GUI svn.r5506)
;
_cell_angle_alpha 90
_cell_angle_beta 112.393(3)
_cell_angle_gamma 90
_cell_formula_units_Z 8
_cell_length_a 8.79348(19)
_cell_length_b 27.8665(5)
_cell_length_c 10.2288(3)
_cell_measurement_reflns_used 21920
_cell_measurement_temperature 149.99(10)
_cell_measurement_theta_max 30.3730
_cell_measurement_theta_min 2.2690
_cell_volume 2317.49(11)
_computing_cell_refinement
;
CrysAlisPro (Rigaku OD, 2018)
;
_computing_data_collection
;
CrysAlisPro (Rigaku OD, 2018)
;
_computing_data_reduction
;
CrysAlisPro (Rigaku OD, 2018)
;
_computing_molecular_graphics
;
<i>OLEX2</i> (Dolomanov <i>et al.</i>,  2009)
;
_computing_publication_material
;
<i>OLEX2</i> (Dolomanov <i>et al.</i>,  2009)
;
_computing_structure_refinement
;
ShelXL (Sheldrick, 2015a)
;
_computing_structure_solution
;
ShelXT (Sheldrick, 2015b)
;
_diffrn_ambient_temperature 149.99(10)
_diffrn_detector 'HyPix Bantam HPC 3000'
_diffrn_measured_fraction_theta_full 0.992
_diffrn_measured_fraction_theta_max 0.992
_diffrn_measurement_device 'two-circle diffractometer'
_diffrn_measurement_device_type 'Rigaku XtaLAB Mini II'
_diffrn_measurement_method '\w scans'
_diffrn_radiation_monochromator graphite
_diffrn_radiation_probe x-ray
_diffrn_radiation_type MoK\a
_diffrn_radiation_wavelength 0.71073
_diffrn_reflns_av_R_equivalents 0.0338
_diffrn_reflns_av_unetI/netI 0.0191
_diffrn_reflns_limit_h_max 11
_diffrn_reflns_limit_h_min -11
_diffrn_reflns_limit_k_max 37
_diffrn_reflns_limit_k_min -37
_diffrn_reflns_limit_l_max 13
_diffrn_reflns_limit_l_min -13
_diffrn_reflns_number 53946
_diffrn_reflns_theta_full 28.000
_diffrn_reflns_theta_max 28.281
_diffrn_reflns_theta_min 2.274
_diffrn_source 'fine-focus sealed X-ray tube'
_diffrn_standards_interval_count 0
_diffrn_standards_interval_time 0
_diffrn_standards_number 0
_exptl_absorpt_coefficient_mu 0.322
_exptl_absorpt_correction_T_max 1.00000
_exptl_absorpt_correction_T_min 0.79277
_exptl_absorpt_correction_type multi-scan
_exptl_absorpt_process_details
;
(CrysAlisPro; Rigaku OD, 2018)
;
_exptl_crystal_colour colourless
_exptl_crystal_density_diffrn 1.437
_exptl_crystal_description block
_exptl_crystal_F_000 1040
_exptl_crystal_size_max 0.44
_exptl_crystal_size_mid 0.26
_exptl_crystal_size_min 0.14
_refine_diff_density_max 0.807
_refine_diff_density_min -0.307
_refine_ls_extinction_method none
_refine_ls_goodness_of_fit_ref 1.084
_refine_ls_hydrogen_treatment constr
_refine_ls_matrix_type full
_refine_ls_number_parameters 443
_refine_ls_number_reflns 5716
_refine_ls_number_restraints 64
_refine_ls_restrained_S_all 1.084
_refine_ls_R_factor_all 0.0480
_refine_ls_R_factor_gt 0.0395
_refine_ls_shift/su_max 0.000
_refine_ls_shift/su_mean 0.000
_refine_ls_structure_factor_coef Fsqd
_refine_ls_weighting_details 'w=1/[\s^2^(Fo^2^)+(0.0419P)^2^+1.0958P] where P=(Fo^2^+2Fc^2^)/3'
_refine_ls_weighting_scheme calc
_refine_ls_wR_factor_gt 0.0985
_refine_ls_wR_factor_ref 0.1025
_reflns_number_gt 4902
_reflns_number_total 5716
_reflns_threshold_expression 'I > 2\s(I)'
_cod_data_source_file vm2241sup1.cif
_cod_data_source_block I
_cod_original_cell_volume 2317.49(10)
_cod_database_code 2243621
_shelx_space_group_comment
;
The symmetry employed for this shelxl refinement is uniquely defined
by the following loop, which should always be used as a source of
symmetry information in preference to the above space-group names.
They are only intended as comments.
;
_shelx_estimated_absorpt_t_min 0.871
_shelx_estimated_absorpt_t_max 0.956

loop_
_space_group_symop_operation_xyz
'x, y, z'
'-x+1/2, y+1/2, -z+1/2'
'-x, -y, -z'
'x-1/2, -y-1/2, z-1/2'

loop_
_atom_site_type_symbol
_atom_site_label
_atom_site_fract_x
_atom_site_fract_y
_atom_site_fract_z
_atom_site_U_iso_or_equiv
_atom_site_adp_type
_atom_site_calc_flag
_atom_site_occupancy
_atom_site_disorder_assembly
_atom_site_disorder_group
Cl Cl1 0.32805(5) 0.27929(2) 0.32248(5) 0.03931(12) Uani d 1 . .
O O1 0.19539(12) 0.38851(4) 0.14334(12) 0.0280(2) Uani d 1 . .
C C2 0.06986(19) 0.41632(6) 0.15322(16) 0.0291(3) Uani d 1 . .
O O2 0.11024(14) 0.45514(4) 0.21042(13) 0.0358(3) Uani d 1 . .
C C3 -0.0917(2) 0.39555(6) 0.09867(19) 0.0371(4) Uani d 1 . .
H H3 -0.180630 0.412327 0.108707 0.045 Uiso calc 1 . .
C C4 -0.1185(2) 0.35297(7) 0.0340(2) 0.0410(4) Uani d 1 . .
H H4 -0.226415 0.339879 -0.002256 0.049 Uiso calc 1 . .
C C5 0.0135(2) 0.32706(6) 0.01912(19) 0.0375(4) Uani d 1 . .
H H5 -0.006149 0.297389 -0.030281 0.045 Uiso calc 1 . .
C C6 0.16559(19) 0.34516(5) 0.07573(16) 0.0286(3) Uani d 1 . .
C C7 0.32159(19) 0.32161(5) 0.08075(16) 0.0285(3) Uani d 1 . .
H H7 0.292338 0.289992 0.031228 0.034 Uiso calc 1 . .
O O7 0.40270(15) 0.34945(4) 0.01160(12) 0.0344(3) Uani d 1 . .
H H7A 0.450794 0.372588 0.063544 0.052 Uiso calc 1 . .
C C8 0.43932(19) 0.31233(5) 0.23401(17) 0.0284(3) Uani d 1 . .
H H8 0.469(2) 0.3433(7) 0.2880(19) 0.034 Uiso d 1 . .
C C9 0.5936(2) 0.28604(6) 0.24594(17) 0.0310(3) Uani d 1 . .
C C10 0.7444(2) 0.30839(7) 0.31029(19) 0.0377(4) Uani d 1 . .
H H10 0.749903 0.339773 0.348115 0.045 Uiso calc 1 . .
C C11 0.8882(2) 0.28497(8) 0.3197(2) 0.0489(5) Uani d 1 . .
H H11 0.991429 0.300479 0.363557 0.059 Uiso calc 1 . .
C C12 0.8810(3) 0.23955(8) 0.2659(2) 0.0541(5) Uani d 1 . .
H H12 0.979428 0.223647 0.273004 0.065 Uiso calc 1 . .
C C13 0.7311(3) 0.21688(8) 0.2013(2) 0.0538(5) Uani d 1 . .
H H13 0.726550 0.185437 0.164088 0.065 Uiso calc 1 . .
C C14 0.5870(2) 0.24015(6) 0.1907(2) 0.0423(4) Uani d 1 . .
H H14 0.483896 0.224657 0.145734 0.051 Uiso calc 1 . .
Cl Cl1A 0.93903(13) 0.57893(5) 0.49691(10) 0.0377(2) Uani d 0.846(4) A 1
O O1A 0.7230(4) 0.49234(15) 0.2049(4) 0.0260(6) Uani d 0.846(4) A 1
C C2A 0.5818(5) 0.46527(14) 0.1782(7) 0.0268(10) Uani d 0.846(4) A 1
O O2A 0.5979(6) 0.42183(13) 0.1788(7) 0.0329(8) Uani d 0.846(4) A 1
C C3A 0.4349(5) 0.49166(15) 0.1631(8) 0.0289(8) Uani d 0.846(4) A 1
H H3A 0.336315 0.474783 0.150149 0.035 Uiso calc 0.846(4) A 1
C C4A 0.4360(5) 0.53973(17) 0.1673(8) 0.0292(8) Uani d 0.846(4) A 1
H H4A 0.338434 0.556466 0.158285 0.035 Uiso calc 0.846(4) A 1
C C5A 0.5820(4) 0.56627(14) 0.1851(4) 0.0279(6) Uani d 0.846(4) A 1
H H5A 0.581503 0.600358 0.184988 0.033 Uiso calc 0.846(4) A 1
C C6A 0.7197(4) 0.54175(13) 0.2019(5) 0.0255(7) Uani d 0.846(4) A 1
C C7A 0.8852(2) 0.56233(7) 0.2189(2) 0.0252(4) Uani d 0.846(4) A 1
H H7AA 0.871051 0.597715 0.202525 0.030 Uiso calc 0.846(4) A 1
O O7A 0.9428(6) 0.5433(2) 0.1172(4) 0.0296(8) Uani d 0.846(4) A 1
H H7AB 0.980517 0.515579 0.141834 0.044 Uiso calc 0.846(4) A 1
C C8A 1.0153(2) 0.55472(7) 0.3678(2) 0.0260(5) Uani d 0.846(4) A 1
H H8A 1.031853 0.519406 0.384443 0.031 Uiso calc 0.846(4) A 1
C C9A 1.1797(3) 0.57712(10) 0.3931(2) 0.0263(4) Uani d 0.846(4) A 1
C C10A 1.1931(3) 0.62302(12) 0.3442(3) 0.0329(6) Uani d 0.846(4) A 1
H H10A 1.096421 0.640320 0.290083 0.040 Uiso calc 0.846(4) A 1
C C11A 1.3472(5) 0.64377(11) 0.3740(4) 0.0398(7) Uani d 0.846(4) A 1
H H11A 1.355195 0.675081 0.340479 0.048 Uiso calc 0.846(4) A 1
C C12A 1.4879(5) 0.61874(18) 0.4524(6) 0.0413(10) Uani d 0.846(4) A 1
H H12A 1.592855 0.632815 0.472912 0.050 Uiso calc 0.846(4) A 1
C C13A 1.4758(6) 0.57314(17) 0.5009(5) 0.0409(12) Uani d 0.846(4) A 1
H H13A 1.572739 0.556021 0.555407 0.049 Uiso calc 0.846(4) A 1
C C14A 1.3225(6) 0.55226(13) 0.4703(4) 0.0339(7) Uani d 0.846(4) A 1
H H14A 1.315444 0.520686 0.502562 0.041 Uiso calc 0.846(4) A 1
Cl Cl1B 0.9422(9) 0.5930(2) 0.4962(7) 0.0377(2) Uani d 0.154(4) A 2
O O1B 0.722(3) 0.4848(8) 0.206(4) 0.050(7) Uani d 0.154(4) A 2
C C2B 0.566(3) 0.4672(8) 0.186(4) 0.038(6) Uani d 0.154(4) A 2
O O2B 0.561(3) 0.4241(9) 0.156(4) 0.040(6) Uani d 0.154(4) A 2
C C3B 0.437(3) 0.5015(8) 0.151(5) 0.039(7) Uani d 0.154(4) A 2
H H3B 0.326106 0.491106 0.113594 0.047 Uiso calc 0.154(4) A 2
C C4B 0.471(3) 0.5473(9) 0.170(4) 0.026(4) Uani d 0.154(4) A 2
H H4B 0.387210 0.569887 0.162666 0.031 Uiso calc 0.154(4) A 2
C C5B 0.633(2) 0.5624(8) 0.202(3) 0.034(5) Uani d 0.154(4) A 2
H H5B 0.654777 0.595892 0.207136 0.041 Uiso calc 0.154(4) A 2
C C6B 0.7555(18) 0.5324(7) 0.226(3) 0.033(5) Uani d 0.154(4) A 2
C C7B 0.9378(11) 0.5427(4) 0.2782(11) 0.025(2) Uani d 0.154(4) A 2
H H7B 0.999780 0.516699 0.344603 0.030 Uiso calc 0.154(4) A 2
O O7B 0.975(3) 0.5408(11) 0.1509(18) 0.023(3) Uani d 0.154(4) A 2
H H7BA 1.035535 0.517152 0.155396 0.035 Uiso calc 0.154(4) A 2
C C8B 0.9942(12) 0.5899(4) 0.3448(11) 0.035(3) Uani d 0.154(4) A 2
H H8B 0.931756 0.615484 0.277003 0.042 Uiso calc 0.154(4) A 2
C C9B 1.1750(11) 0.5987(6) 0.3843(12) 0.0263(4) Uani d 0.154(4) A 2
C C10B 1.236(2) 0.6409(5) 0.3507(11) 0.034(3) Uani d 0.154(4) A 2
H H10B 1.162789 0.665177 0.297904 0.041 Uiso calc 0.154(4) A 2
C C11B 1.405(2) 0.6475(6) 0.394(2) 0.058(7) Uani d 0.154(4) A 2
H H11B 1.446986 0.676333 0.371466 0.069 Uiso calc 0.154(4) A 2
C C12B 1.5126(12) 0.6119(9) 0.472(3) 0.044(8) Uani d 0.154(4) A 2
H H12B 1.628029 0.616455 0.501574 0.052 Uiso calc 0.154(4) A 2
C C13B 1.4514(18) 0.5697(8) 0.505(3) 0.053(12) Uani d 0.154(4) A 2
H H13B 1.524873 0.545420 0.558122 0.064 Uiso calc 0.154(4) A 2
C C14B 1.283(2) 0.5631(5) 0.4616(19) 0.042(7) Uani d 0.154(4) A 2
H H14B 1.240675 0.534262 0.484561 0.050 Uiso calc 0.154(4) A 2

loop_
_atom_site_aniso_label
_atom_site_aniso_U_11
_atom_site_aniso_U_22
_atom_site_aniso_U_33
_atom_site_aniso_U_12
_atom_site_aniso_U_13
_atom_site_aniso_U_23
Cl1 0.0370(2) 0.0389(2) 0.0482(3) 0.00724(16) 0.02318(19) 0.01609(18)
O1 0.0251(5) 0.0239(5) 0.0350(6) -0.0001(4) 0.0115(4) -0.0013(4)
C2 0.0291(7) 0.0319(8) 0.0297(8) 0.0037(6) 0.0150(6) 0.0033(6)
O2 0.0362(6) 0.0347(6) 0.0414(7) 0.0021(5) 0.0201(5) -0.0052(5)
C3 0.0261(8) 0.0442(9) 0.0423(9) 0.0030(7) 0.0144(7) 0.0061(7)
C4 0.0268(8) 0.0450(10) 0.0459(10) -0.0062(7) 0.0078(7) 0.0049(8)
C5 0.0352(9) 0.0316(8) 0.0394(9) -0.0052(7) 0.0071(7) -0.0013(7)
C6 0.0319(8) 0.0216(7) 0.0299(8) -0.0006(6) 0.0090(6) 0.0019(6)
C7 0.0329(8) 0.0211(6) 0.0328(8) -0.0007(6) 0.0137(6) 0.0001(6)
O7 0.0452(7) 0.0256(5) 0.0382(6) -0.0013(5) 0.0224(5) 0.0012(4)
C8 0.0312(7) 0.0235(7) 0.0341(8) 0.0010(6) 0.0163(6) 0.0018(6)
C9 0.0318(8) 0.0316(8) 0.0326(8) 0.0059(6) 0.0156(6) 0.0053(6)
C10 0.0330(8) 0.0406(9) 0.0417(9) 0.0032(7) 0.0167(7) 0.0042(7)
C11 0.0317(9) 0.0644(13) 0.0525(12) 0.0074(8) 0.0181(8) 0.0119(10)
C12 0.0471(11) 0.0625(13) 0.0638(13) 0.0251(10) 0.0335(10) 0.0163(11)
C13 0.0629(13) 0.0418(11) 0.0647(14) 0.0203(9) 0.0333(11) 0.0025(9)
C14 0.0435(10) 0.0342(9) 0.0510(11) 0.0069(7) 0.0201(8) -0.0014(8)
Cl1A 0.0360(2) 0.0507(6) 0.0315(2) -0.0031(4) 0.01848(17) -0.0027(4)
O1A 0.0213(10) 0.0264(14) 0.0313(12) -0.0038(8) 0.0111(8) -0.0020(9)
C2A 0.0220(12) 0.0316(17) 0.029(2) -0.0015(11) 0.0128(12) 0.0049(15)
O2A 0.027(2) 0.0267(11) 0.046(2) -0.0031(10) 0.0153(18) 0.0004(10)
C3A 0.0236(13) 0.0302(15) 0.0333(14) -0.0021(11) 0.0111(12) 0.0041(15)
C4A 0.0229(15) 0.035(2) 0.0319(14) -0.0027(13) 0.0126(16) 0.0030(16)
C5A 0.0271(18) 0.0292(11) 0.0313(13) 0.0024(13) 0.0155(14) 0.0023(9)
C6A 0.0261(14) 0.0237(14) 0.0276(14) -0.0026(12) 0.0112(13) -0.0005(11)
C7A 0.0265(9) 0.0234(9) 0.0267(10) -0.0016(7) 0.0114(8) 0.0018(8)
O7A 0.0312(17) 0.0333(12) 0.0271(16) -0.0029(12) 0.0141(15) 0.0021(14)
C8A 0.0285(9) 0.0247(10) 0.0274(10) -0.0002(7) 0.0137(8) 0.0014(7)
C9A 0.0272(9) 0.0280(12) 0.0249(8) -0.0004(9) 0.0113(7) -0.0016(9)
C10A 0.0329(11) 0.0281(13) 0.0401(12) -0.0042(9) 0.0164(9) 0.0005(12)
C11A 0.037(2) 0.0402(14) 0.0470(16) -0.0115(12) 0.0215(17) -0.0079(10)
C12A 0.0326(16) 0.051(2) 0.045(2) -0.0102(17) 0.0201(16) -0.0168(16)
C13A 0.0251(14) 0.061(3) 0.036(2) -0.0040(14) 0.0104(14) -0.0124(16)
C14A 0.0290(15) 0.0414(15) 0.0301(12) 0.0039(15) 0.0100(10) -0.0018(11)
Cl1B 0.0360(2) 0.0507(6) 0.0315(2) -0.0031(4) 0.01848(17) -0.0027(4)
O1B 0.047(9) 0.023(7) 0.083(14) -0.004(5) 0.030(8) 0.000(6)
C2B 0.055(11) 0.031(8) 0.031(10) -0.024(6) 0.021(9) -0.024(7)
O2B 0.017(9) 0.047(8) 0.051(12) 0.008(5) 0.006(8) 0.005(6)
C3B 0.035(8) 0.042(9) 0.043(16) -0.027(6) 0.018(8) -0.017(9)
C4B 0.026(9) 0.019(7) 0.030(7) -0.004(6) 0.007(8) 0.002(5)
C5B 0.020(9) 0.022(7) 0.063(11) -0.006(6) 0.019(8) -0.004(6)
C6B 0.029(7) 0.035(9) 0.037(12) 0.007(6) 0.015(7) -0.008(7)
C7B 0.014(4) 0.039(6) 0.020(5) -0.001(4) 0.003(4) 0.007(5)
O7B 0.029(8) 0.023(5) 0.018(7) 0.000(5) 0.010(7) -0.001(6)
C8B 0.032(5) 0.042(7) 0.035(6) 0.001(5) 0.016(4) 0.009(5)
C9B 0.0272(9) 0.0280(12) 0.0249(8) -0.0004(9) 0.0113(7) -0.0016(9)
C10B 0.051(11) 0.024(7) 0.027(6) -0.009(6) 0.015(7) 0.005(5)
C11B 0.033(13) 0.101(16) 0.045(10) -0.029(11) 0.020(10) -0.019(9)
C12B 0.021(8) 0.071(18) 0.037(11) 0.011(8) 0.010(7) -0.009(9)
C13B 0.07(3) 0.045(13) 0.044(14) 0.029(14) 0.028(15) 0.019(10)
C14B 0.046(15) 0.031(9) 0.065(13) 0.000(8) 0.040(13) 0.001(7)

loop_
_atom_type_symbol
_atom_type_description
_atom_type_scat_dispersion_real
_atom_type_scat_dispersion_imag
_atom_type_scat_source
C C 0.0033 0.0016 'International Tables Vol C Tables 4.2.6.8 and 6.1.1.4'
H H 0.0000 0.0000 'International Tables Vol C Tables 4.2.6.8 and 6.1.1.4'
Cl Cl 0.1484 0.1585 'International Tables Vol C Tables 4.2.6.8 and 6.1.1.4'
O O 0.0106 0.0060 'International Tables Vol C Tables 4.2.6.8 and 6.1.1.4'

loop_
_geom_angle_atom_site_label_1
_geom_angle_atom_site_label_2
_geom_angle_atom_site_label_3
_geom_angle_site_symmetry_1
_geom_angle_site_symmetry_3
_geom_angle
_geom_angle_publ_flag
C6 O1 C2 . . 121.84(12) ?
O1 C2 C3 . . 116.39(14) ?
O2 C2 O1 . . 116.01(14) ?
O2 C2 C3 . . 127.58(15) ?
C2 C3 H3 . . 119.6 ?
C4 C3 C2 . . 120.89(16) ?
C4 C3 H3 . . 119.6 ?
C3 C4 H4 . . 119.8 ?
C3 C4 C5 . . 120.40(16) ?
C5 C4 H4 . . 119.8 ?
C4 C5 H5 . . 120.5 ?
C6 C5 C4 . . 118.97(16) ?
C6 C5 H5 . . 120.5 ?
O1 C6 C7 . . 111.82(13) ?
C5 C6 O1 . . 121.31(15) ?
C5 C6 C7 . . 126.81(14) ?
C6 C7 H7 . . 108.2 ?
C6 C7 C8 . . 111.08(13) ?
O7 C7 C6 . . 111.80(12) ?
O7 C7 H7 . . 108.2 ?
O7 C7 C8 . . 109.33(12) ?
C8 C7 H7 . . 108.2 ?
C7 O7 H7A . . 109.5 ?
Cl1 C8 H8 . . 104.0(10) ?
C7 C8 Cl1 . . 108.20(10) ?
C7 C8 H8 . . 110.5(10) ?
C9 C8 Cl1 . . 110.65(10) ?
C9 C8 C7 . . 113.63(13) ?
C9 C8 H8 . . 109.4(10) ?
C10 C9 C8 . . 119.35(15) ?
C10 C9 C14 . . 119.42(16) ?
C14 C9 C8 . . 121.21(15) ?
C9 C10 H10 . . 119.9 ?
C9 C10 C11 . . 120.13(18) ?
C11 C10 H10 . . 119.9 ?
C10 C11 H11 . . 119.9 ?
C12 C11 C10 . . 120.19(19) ?
C12 C11 H11 . . 119.9 ?
C11 C12 H12 . . 119.9 ?
C11 C12 C13 . . 120.20(18) ?
C13 C12 H12 . . 119.9 ?
C12 C13 H13 . . 120.0 ?
C12 C13 C14 . . 119.93(19) ?
C14 C13 H13 . . 120.0 ?
C9 C14 C13 . . 120.12(19) ?
C9 C14 H14 . . 119.9 ?
C13 C14 H14 . . 119.9 ?
C6A O1A C2A . . 121.9(3) ?
O1A C2A C3A . . 116.2(3) ?
O2A C2A O1A . . 116.4(4) ?
O2A C2A C3A . . 127.2(4) ?
C2A C3A H3A . . 119.6 ?
C4A C3A C2A . . 120.7(4) ?
C4A C3A H3A . . 119.6 ?
C3A C4A H4A . . 119.5 ?
C3A C4A C5A . . 121.1(4) ?
C5A C4A H4A . . 119.5 ?
C4A C5A H5A . . 120.8 ?
C6A C5A C4A . . 118.3(3) ?
C6A C5A H5A . . 120.8 ?
O1A C6A C7A . . 111.4(3) ?
C5A C6A O1A . . 121.5(3) ?
C5A C6A C7A . . 127.1(3) ?
C6A C7A H7AA . . 107.6 ?
C6A C7A C8A . . 112.6(2) ?
O7A C7A C6A . . 111.7(3) ?
O7A C7A H7AA . . 107.6 ?
O7A C7A C8A . . 109.7(2) ?
C8A C7A H7AA . . 107.6 ?
C7A O7A H7AB . . 109.5 ?
Cl1A C8A H8A . . 108.1 ?
C7A C8A Cl1A . . 109.13(12) ?
C7A C8A H8A . . 108.1 ?
C9A C8A Cl1A . . 108.45(14) ?
C9A C8A C7A . . 114.75(15) ?
C9A C8A H8A . . 108.1 ?
C10A C9A C8A . . 121.7(2) ?
C14A C9A C8A . . 119.6(3) ?
C14A C9A C10A . . 118.7(2) ?
C9A C10A H10A . . 119.7 ?
C9A C10A C11A . . 120.6(2) ?
C11A C10A H10A . . 119.7 ?
C10A C11A H11A . . 120.0 ?
C12A C11A C10A . . 119.9(3) ?
C12A C11A H11A . . 120.0 ?
C11A C12A H12A . . 120.0 ?
C11A C12A C13A . . 119.9(3) ?
C13A C12A H12A . . 120.0 ?
C12A C13A H13A . . 119.9 ?
C12A C13A C14A . . 120.3(3) ?
C14A C13A H13A . . 119.9 ?
C9A C14A C13A . . 120.6(3) ?
C9A C14A H14A . . 119.7 ?
C13A C14A H14A . . 119.7 ?
C6B O1B C2B . . 120.5(18) ?
O1B C2B C3B . . 116.5(19) ?
O2B C2B O1B . . 108(2) ?
O2B C2B C3B . . 130(2) ?
C2B C3B H3B . . 119.8 ?
C4B C3B C2B . . 120(2) ?
C4B C3B H3B . . 119.8 ?
C3B C4B H4B . . 120.6 ?
C3B C4B C5B . . 119(2) ?
C5B C4B H4B . . 120.6 ?
C4B C5B H5B . . 118.6 ?
C6B C5B C4B . . 122.8(17) ?
C6B C5B H5B . . 118.6 ?
O1B C6B C7B . . 112.2(15) ?
C5B C6B O1B . . 118.7(16) ?
C5B C6B C7B . . 129.1(16) ?
C6B C7B H7B . . 109.4 ?
O7B C7B C6B . . 104.2(15) ?
O7B C7B H7B . . 109.4 ?
O7B C7B C8B . . 107.1(14) ?
C8B C7B C6B . . 117.1(12) ?
C8B C7B H7B . . 109.4 ?
C7B O7B H7BA . . 109.5 ?
Cl1B C8B H8B . . 108.4 ?
C7B C8B Cl1B . . 107.0(7) ?
C7B C8B H8B . . 108.4 ?
C7B C8B C9B . . 113.7(9) ?
C9B C8B Cl1B . . 110.8(8) ?
C9B C8B H8B . . 108.4 ?
C10B C9B C8B . . 122.7(13) ?
C10B C9B C14B . . 120.0 ?
C14B C9B C8B . . 117.2(13) ?
C9B C10B H10B . . 120.0 ?
C9B C10B C11B . . 120.0 ?
C11B C10B H10B . . 120.0 ?
C10B C11B H11B . . 120.0 ?
C10B C11B C12B . . 120.0 ?
C12B C11B H11B . . 120.0 ?
C11B C12B H12B . . 120.0 ?
C13B C12B C11B . . 120.0 ?
C13B C12B H12B . . 120.0 ?
C12B C13B H13B . . 120.0 ?
C14B C13B C12B . . 120.0 ?
C14B C13B H13B . . 120.0 ?
C9B C14B H14B . . 120.0 ?
C13B C14B C9B . . 120.0 ?
C13B C14B H14B . . 120.0 ?

loop_
_geom_bond_atom_site_label_1
_geom_bond_atom_site_label_2
_geom_bond_site_symmetry_2
_geom_bond_distance
_geom_bond_publ_flag
Cl1 C8 . 1.8162(15) ?
O1 C2 . 1.3837(18) ?
O1 C6 . 1.3668(18) ?
C2 O2 . 1.2166(19) ?
C2 C3 . 1.435(2) ?
C3 H3 . 0.9500 ?
C3 C4 . 1.335(3) ?
C4 H4 . 0.9500 ?
C4 C5 . 1.424(3) ?
C5 H5 . 0.9500 ?
C5 C6 . 1.337(2) ?
C6 C7 . 1.504(2) ?
C7 H7 . 1.0000 ?
C7 O7 . 1.4125(18) ?
C7 C8 . 1.536(2) ?
O7 H7A . 0.8400 ?
C8 H8 . 1.005(19) ?
C8 C9 . 1.505(2) ?
C9 C10 . 1.384(2) ?
C9 C14 . 1.390(2) ?
C10 H10 . 0.9500 ?
C10 C11 . 1.393(2) ?
C11 H11 . 0.9500 ?
C11 C12 . 1.372(3) ?
C12 H12 . 0.9500 ?
C12 C13 . 1.382(3) ?
C13 H13 . 0.9500 ?
C13 C14 . 1.391(3) ?
C14 H14 . 0.9500 ?
Cl1A C8A . 1.823(2) ?
O1A C2A . 1.388(4) ?
O1A C6A . 1.377(4) ?
C2A O2A . 1.218(4) ?
C2A C3A . 1.443(4) ?
C3A H3A . 0.9500 ?
C3A C4A . 1.340(4) ?
C4A H4A . 0.9500 ?
C4A C5A . 1.432(4) ?
C5A H5A . 0.9500 ?
C5A C6A . 1.342(4) ?
C6A C7A . 1.512(4) ?
C7A H7AA . 1.0000 ?
C7A O7A . 1.422(4) ?
C7A C8A . 1.531(3) ?
O7A H7AB . 0.8400 ?
C8A H8A . 1.0000 ?
C8A C9A . 1.504(3) ?
C9A C10A . 1.395(3) ?
C9A C14A . 1.387(4) ?
C10A H10A . 0.9500 ?
C10A C11A . 1.396(4) ?
C11A H11A . 0.9500 ?
C11A C12A . 1.380(6) ?
C12A H12A . 0.9500 ?
C12A C13A . 1.383(5) ?
C13A H13A . 0.9500 ?
C13A C14A . 1.390(5) ?
C14A H14A . 0.9500 ?
Cl1B C8B . 1.775(11) ?
O1B C2B . 1.399(18) ?
O1B C6B . 1.356(16) ?
C2B O2B . 1.235(18) ?
C2B C3B . 1.417(17) ?
C3B H3B . 0.9500 ?
C3B C4B . 1.310(17) ?
C4B H4B . 0.9500 ?
C4B C5B . 1.395(14) ?
C5B H5B . 0.9500 ?
C5B C6B . 1.314(14) ?
C6B C7B . 1.512(15) ?
C7B H7B . 1.0000 ?
C7B O7B . 1.458(17) ?
C7B C8B . 1.478(12) ?
O7B H7BA . 0.8400 ?
C8B H8B . 1.0000 ?
C8B C9B . 1.504(12) ?
C9B C10B . 1.3900 ?
C9B C14B . 1.3900 ?
C10B H10B . 0.9500 ?
C10B C11B . 1.3900 ?
C11B H11B . 0.9500 ?
C11B C12B . 1.3900 ?
C12B H12B . 0.9500 ?
C12B C13B . 1.3900 ?
C13B H13B . 0.9500 ?
C13B C14B . 1.3900 ?
C14B H14B . 0.9500 ?

loop_
_geom_hbond_atom_site_label_D
_geom_hbond_atom_site_label_H
_geom_hbond_atom_site_label_A
_geom_hbond_site_symmetry_A
_geom_hbond_distance_DH
_geom_hbond_distance_HA
_geom_hbond_distance_DA
_geom_hbond_angle_DHA
_geom_hbond_publ_flag
O7 H7A O2A . 0.84 1.95 2.775(4) 169 yes
O7 H7A O2B . 0.84 1.79 2.63(3) 173 yes
O7A H7AB O2 1_655 0.84 2.01 2.835(6) 170 yes
O7B H7BA O2 1_655 0.84 1.86 2.63(3) 153 yes
C3 H3 O2A 1_455 0.95 2.33 3.220(6) 155 yes
C3 H3 O2B 1_455 0.95 2.52 3.42(4) 158 yes
C3A H3A O2 . 0.95 2.36 3.236(5) 153 yes
C5 H5 Cl1 4_565 0.95 2.70 3.6042(17) 159 yes

loop_
_geom_torsion_atom_site_label_1
_geom_torsion_atom_site_label_2
_geom_torsion_atom_site_label_3
_geom_torsion_atom_site_label_4
_geom_torsion_site_symmetry_1
_geom_torsion_site_symmetry_2
_geom_torsion_site_symmetry_3
_geom_torsion_site_symmetry_4
_geom_torsion
_geom_torsion_publ_flag
Cl1 C8 C9 C10 . . . . -120.90(15) ?
Cl1 C8 C9 C14 . . . . 60.55(19) ?
O1 C2 C3 C4 . . . . -4.2(2) ?
O1 C6 C7 O7 . . . . -61.88(17) ?
O1 C6 C7 C8 . . . . 60.54(16) ?
C2 O1 C6 C5 . . . . -1.8(2) ?
C2 O1 C6 C7 . . . . -179.31(12) ?
C2 C3 C4 C5 . . . . 0.6(3) ?
O2 C2 C3 C4 . . . . 177.78(17) ?
C3 C4 C5 C6 . . . . 2.6(3) ?
C4 C5 C6 O1 . . . . -2.1(2) ?
C4 C5 C6 C7 . . . . 175.07(16) ?
C5 C6 C7 O7 . . . . 120.76(17) ?
C5 C6 C7 C8 . . . . -116.82(18) ?
C6 O1 C2 O2 . . . . -176.92(13) ?
C6 O1 C2 C3 . . . . 4.8(2) ?
C6 C7 C8 Cl1 . . . . 53.13(14) ?
C6 C7 C8 C9 . . . . 176.44(12) ?
C7 C8 C9 C10 . . . . 117.14(16) ?
C7 C8 C9 C14 . . . . -61.4(2) ?
O7 C7 C8 Cl1 . . . . 176.98(10) yes
O7 C7 C8 C9 . . . . -59.71(16) ?
C8 C9 C10 C11 . . . . -178.70(16) ?
C8 C9 C14 C13 . . . . 179.04(17) ?
C9 C10 C11 C12 . . . . -0.3(3) ?
C10 C9 C14 C13 . . . . 0.5(3) ?
C10 C11 C12 C13 . . . . 0.4(3) ?
C11 C12 C13 C14 . . . . 0.0(3) ?
C12 C13 C14 C9 . . . . -0.4(3) ?
C14 C9 C10 C11 . . . . -0.1(3) ?
Cl1A C8A C9A C10A . . . . -79.9(2) ?
Cl1A C8A C9A C14A . . . . 98.3(2) ?
O1A C2A C3A C4A . . . . 3.6(9) ?
O1A C6A C7A O7A . . . . 54.5(5) ?
O1A C6A C7A C8A . . . . -69.4(4) ?
C2A O1A C6A C5A . . . . 5.8(7) ?
C2A O1A C6A C7A . . . . -173.9(4) ?
C2A C3A C4A C5A . . . . 0.7(10) ?
O2A C2A C3A C4A . . . . 178.7(7) ?
C3A C4A C5A C6A . . . . -2.0(8) ?
C4A C5A C6A O1A . . . . -1.2(6) ?
C4A C5A C6A C7A . . . . 178.5(5) ?
C5A C6A C7A O7A . . . . -125.3(5) ?
C5A C6A C7A C8A . . . . 110.8(4) ?
C6A O1A C2A O2A . . . . 177.5(6) ?
C6A O1A C2A C3A . . . . -6.8(8) ?
C6A C7A C8A Cl1A . . . . -54.6(2) ?
C6A C7A C8A C9A . . . . -176.5(2) ?
C7A C8A C9A C10A . . . . 42.4(3) ?
C7A C8A C9A C14A . . . . -139.4(2) ?
O7A C7A C8A Cl1A . . . . -179.6(3) yes
O7A C7A C8A C9A . . . . 58.5(3) ?
C8A C9A C10A C11A . . . . 177.4(2) ?
C8A C9A C14A C13A . . . . -176.9(3) ?
C9A C10A C11A C12A . . . . 0.1(4) ?
C10A C9A C14A C13A . . . . 1.4(4) ?
C10A C11A C12A C13A . . . . 0.1(4) ?
C11A C12A C13A C14A . . . . 0.4(4) ?
C12A C13A C14A C9A . . . . -1.2(4) ?
C14A C9A C10A C11A . . . . -0.9(3) ?
Cl1B C8B C9B C10B . . . . -107.5(10) ?
Cl1B C8B C9B C14B . . . . 70.4(11) ?
O1B C2B C3B C4B . . . . -15(6) ?
O1B C6B C7B O7B . . . . 80(3) ?
O1B C6B C7B C8B . . . . -162(2) ?
C2B O1B C6B C5B . . . . -11(5) ?
C2B O1B C6B C7B . . . . 167(3) ?
C2B C3B C4B C5B . . . . 11(6) ?
O2B C2B C3B C4B . . . . -167(5) ?
C3B C4B C5B C6B . . . . -6(5) ?
C4B C5B C6B O1B . . . . 6(4) ?
C4B C5B C6B C7B . . . . -172(3) ?
C5B C6B C7B O7B . . . . -101(3) ?
C5B C6B C7B C8B . . . . 17(3) ?
C6B O1B C2B O2B . . . . 173(4) ?
C6B O1B C2B C3B . . . . 16(5) ?
C6B C7B C8B Cl1B . . . . 61.4(16) ?
C6B C7B C8B C9B . . . . -175.9(15) ?
C7B C8B C9B C10B . . . . 132.0(10) ?
C7B C8B C9B C14B . . . . -50.2(12) ?
O7B C7B C8B Cl1B . . . . 177.9(11) yes
O7B C7B C8B C9B . . . . -59.5(15) ?
C8B C9B C10B C11B . . . . 177.8(12) ?
C8B C9B C14B C13B . . . . -177.9(12) ?
C9B C10B C11B C12B . . . . 0.0 ?
C10B C9B C14B C13B . . . . 0.0 ?
C10B C11B C12B C13B . . . . 0.0 ?
C11B C12B C13B C14B . . . . 0.0 ?
C12B C13B C14B C9B . . . . 0.0 ?
C14B C9B C10B C11B . . . . 0.0 ?
